data_4121202
loop_
_publ_author_name
'Gina M. Chiarella'
'F. Albert Cotton'
'Jason C. Durivage'
'Dennis L. Lichtenberger'
'Carlos A. Murillo'

_publ_contact_author_address
;
Departmentof Chemistry, Texas A&M University,P.O. Box 3255, College Station,
Texas 77843-3255, USA
;
_publ_contact_author_email 'murillo@tamu.edu '
_publ_contact_author_name 'Carlos A. Murillo'
_publ_contact_author_phone 979-845-1533
_publ_section_title
;
 Solubilizing the Most Easily Ionized Molecules and Generating Powerful
 Reducing Agents
;
_journal_name_full 'Journal of the American Chemical Society'
_journal_page_first 17889
_journal_page_last 17896
_journal_paper_doi 10.1021/ja408291k
_journal_volume 135
_journal_year 2013
_chemical_formula_moiety 'C44 H80 N12 W2, 4(C H2 Cl2), 2(Cl)'
_chemical_formula_sum 'C48 H88 Cl10 N12 W2'
_chemical_formula_weight 1555.50
_chemical_name_systematic
; 
 ? 
;
_space_group_IT_number 54
_symmetry_cell_setting orthorhombic
_symmetry_space_group_name_Hall '-P 2a 2ac'
_symmetry_space_group_name_H-M 'P c c a'
_atom_sites_solution_hydrogens geom
_atom_sites_solution_primary direct
_atom_sites_solution_secondary difmap
_audit_creation_method SHELXL-97
_audit_update_record
;
2010-01-02 # Formatted by publCIF
;
_cell_angle_alpha 90.00
_cell_angle_beta 90.00
_cell_angle_gamma 90.00
_cell_formula_units_Z 8
_cell_length_a 24.256(5)
_cell_length_b 23.817(5)
_cell_length_c 25.791(5)
_cell_measurement_reflns_used 6858
_cell_measurement_temperature 213(2)
_cell_measurement_theta_max 25.05
_cell_measurement_theta_min 2.46
_cell_volume 14900(5)
_computing_cell_refinement 'SMART (Bruker, 2001)'
_computing_data_collection 'SMART (Bruker, 2001)'
_computing_data_reduction 'SMART (Bruker, 2001)'
_computing_molecular_graphics 'SHELXL97 (Sheldrick, 2008)'
_computing_publication_material 'SHELXL97 (Sheldrick, 2008)'
_computing_structure_refinement 'SHELXL-97 (Sheldrick, 1997)'
_computing_structure_solution 'SHELXS-97 (Sheldrick, 1990)'
_diffrn_ambient_temperature 213(2)
_diffrn_measured_fraction_theta_full 0.988
_diffrn_measured_fraction_theta_max 0.988
_diffrn_measurement_device_type 'Bruker SMART 1K CCD area-detector'
_diffrn_measurement_method 'phi and omega scans'
_diffrn_radiation_monochromator graphite
_diffrn_radiation_source 'fine-focus sealed tube'
_diffrn_radiation_type MoK\a
_diffrn_radiation_wavelength 0.71073
_diffrn_reflns_av_R_equivalents 0.0371
_diffrn_reflns_av_sigmaI/netI 0.0324
_diffrn_reflns_limit_h_max 31
_diffrn_reflns_limit_h_min -30
_diffrn_reflns_limit_k_max 25
_diffrn_reflns_limit_k_min -30
_diffrn_reflns_limit_l_max 33
_diffrn_reflns_limit_l_min -29
_diffrn_reflns_number 92163
_diffrn_reflns_theta_full 27.50
_diffrn_reflns_theta_max 27.50
_diffrn_reflns_theta_min 1.43
_diffrn_standards_decay_% 0
_diffrn_standards_interval_count 0
_diffrn_standards_interval_time 0
_diffrn_standards_number 0
_exptl_absorpt_coefficient_mu 3.480
_exptl_absorpt_correction_T_max 0.3366
_exptl_absorpt_correction_T_min 0.3366
_exptl_absorpt_correction_type multi-scan
_exptl_absorpt_process_details 'SADABS; Sheldrick, 2004'
_exptl_crystal_colour green
_exptl_crystal_density_diffrn 1.387
_exptl_crystal_description block
_exptl_crystal_F_000 6224
_exptl_crystal_size_max 0.40
_exptl_crystal_size_mid 0.40
_exptl_crystal_size_min 0.40
_platon_squeeze_details
;
;
_refine_diff_density_max 1.573
_refine_diff_density_min -2.422
_refine_diff_density_rms 0.095
_refine_ls_extinction_method none
_refine_ls_goodness_of_fit_ref 0.941
_refine_ls_hydrogen_treatment constr
_refine_ls_matrix_type full
_refine_ls_number_parameters 669
_refine_ls_number_reflns 16921
_refine_ls_number_restraints 6
_refine_ls_restrained_S_all 0.941
_refine_ls_R_factor_all 0.0631
_refine_ls_R_factor_gt 0.0270
_refine_ls_shift/su_max 0.001
_refine_ls_shift/su_mean 0.000
_refine_ls_structure_factor_coef Fsqd
_refine_ls_weighting_details 'calc w=1/[\s^2^(Fo^2^)+(0.0300P)^2^+0.0000P] where P=(Fo^2^+2Fc^2^)/3'
_refine_ls_weighting_scheme calc
_refine_ls_wR_factor_gt 0.0609
_refine_ls_wR_factor_ref 0.0677
_reflns_number_gt 8479
_reflns_number_total 16921
_reflns_threshold_expression >2sigma(I)
_cod_data_source_file ja408291k_si_002_2.cif
_cod_data_source_block W2Cl2(TMhpp)4
_cod_database_code 4121202

loop_
_symmetry_equiv_pos_as_xyz
'x, y, z'
'-x+1/2, -y, z'
'-x, y, -z+1/2'
'x+1/2, -y, -z+1/2'
'-x, -y, -z'
'x-1/2, y, -z'
'x, -y, z-1/2'
'-x-1/2, y, z-1/2'

loop_
_atom_site_label
_atom_site_type_symbol
_atom_site_fract_x
_atom_site_fract_y
_atom_site_fract_z
_atom_site_U_iso_or_equiv
_atom_site_adp_type
_atom_site_occupancy
_atom_site_symmetry_multiplicity
_atom_site_calc_flag
_atom_site_refinement_flags
W1 W 0.2500 0.0000 0.019527(6) 0.02303(4) Uani 1 2 d S
W2 W 0.2500 0.0000 0.106734(6) 0.02304(4) Uani 1 2 d S
W3 W 0.7500 0.5000 0.111272(6) 0.02414(5) Uani 1 2 d S
W4 W 0.7500 0.5000 0.198410(7) 0.02390(4) Uani 1 2 d S
Cl1 Cl 0.2500 0.0000 -0.09355(4) 0.0362(3) Uani 1 2 d S
Cl2 Cl 0.2500 0.0000 0.22437(4) 0.0385(3) Uani 1 2 d S
Cl3 Cl 0.7500 0.5000 -0.00667(4) 0.0325(2) Uani 1 2 d S
Cl4 Cl 0.7500 0.5000 0.31163(4) 0.0354(3) Uani 1 2 d S
Cl5 Cl 0.34811(6) 0.87083(6) 0.28161(5) 0.0892(4) Uani 1 1 d .
Cl6 Cl 0.40050(5) 0.95460(6) 0.34654(5) 0.0787(4) Uani 1 1 d .
Cl7 Cl 0.60535(5) 0.58222(6) 0.43376(5) 0.0748(4) Uani 1 1 d .
Cl8 Cl 0.59163(5) 0.48308(5) 0.37030(5) 0.0734(4) Uani 1 1 d .
Cl9 Cl 0.76869(5) 0.34797(5) 0.37284(4) 0.0637(3) Uani 1 1 d .
Cl10 Cl 0.66959(5) 0.35681(5) 0.43529(5) 0.0731(4) Uani 1 1 d .
Cl11 Cl 0.29350(6) 0.15882(6) 0.34586(5) 0.0874(4) Uani 1 1 d .
Cl12 Cl 0.37488(5) 0.10138(7) 0.28334(5) 0.0935(5) Uani 1 1 d .
N1 N 0.33037(10) -0.03226(12) 0.01830(10) 0.0285(6) Uani 1 1 d .
N3 N 0.41294(11) -0.05064(14) 0.06319(11) 0.0417(8) Uani 1 1 d .
N2 N 0.33335(10) -0.02278(12) 0.10823(10) 0.0297(7) Uani 1 1 d .
N4 N 0.28284(10) 0.08146(12) 0.01878(10) 0.0293(7) Uani 1 1 d .
N5 N 0.27176(11) 0.08474(12) 0.10846(10) 0.0291(6) Uani 1 1 d .
N6 N 0.30461(12) 0.16411(12) 0.06419(11) 0.0354(7) Uani 1 1 d .
N7 N 0.71136(11) 0.42182(11) 0.10969(10) 0.0291(6) Uani 1 1 d .
N8 N 0.70208(11) 0.42673(12) 0.19937(11) 0.0306(7) Uani 1 1 d .
N9 N 0.66578(12) 0.34921(12) 0.15441(11) 0.0412(8) Uani 1 1 d .
N10 N 0.67275(11) 0.53946(12) 0.11028(10) 0.0307(7) Uani 1 1 d .
N11 N 0.67782(11) 0.54842(12) 0.19980(11) 0.0320(7) Uani 1 1 d .
N12 N 0.60012(12) 0.58312(14) 0.15485(11) 0.0437(8) Uani 1 1 d .
C1 C 0.35905(13) -0.03535(15) 0.06335(12) 0.0296(8) Uani 1 1 d .
C2 C 0.36081(14) -0.04458(16) -0.03000(13) 0.0387(9) Uani 1 1 d .
H2A H 0.3806 -0.0108 -0.0410 0.046 Uiso 1 1 calc R
H2B H 0.3344 -0.0542 -0.0573 0.046 Uiso 1 1 calc R
C3 C 0.40155(14) -0.09224(16) -0.02404(14) 0.0368(9) Uani 1 1 d .
C4 C 0.44100(14) -0.07402(19) 0.01784(14) 0.0513(11) Uani 1 1 d .
H4A H 0.4631 -0.1064 0.0287 0.062 Uiso 1 1 calc R
H4B H 0.4662 -0.0457 0.0037 0.062 Uiso 1 1 calc R
C5 C 0.44946(15) -0.0443(2) 0.10806(15) 0.0630(14) Uani 1 1 d .
H5A H 0.4837 -0.0260 0.0970 0.076 Uiso 1 1 calc R
H5B H 0.4589 -0.0816 0.1215 0.076 Uiso 1 1 calc R
C6 C 0.42344(15) -0.0099(2) 0.15128(14) 0.0529(13) Uani 1 1 d .
C7 C 0.36446(14) -0.03129(19) 0.15600(13) 0.0438(10) Uani 1 1 d .
H7A H 0.3651 -0.0714 0.1644 0.053 Uiso 1 1 calc R
H7B H 0.3460 -0.0116 0.1845 0.053 Uiso 1 1 calc R
C8 C 0.37127(18) -0.14594(17) -0.00953(17) 0.0637(13) Uani 1 1 d .
H8A H 0.3518 -0.1404 0.0229 0.096 Uiso 1 1 calc R
H8B H 0.3976 -0.1763 -0.0056 0.096 Uiso 1 1 calc R
H8C H 0.3451 -0.1554 -0.0366 0.096 Uiso 1 1 calc R
C9 C 0.43329(15) -0.10109(18) -0.07400(14) 0.0516(11) Uani 1 1 d .
H9A H 0.4086 -0.1155 -0.1004 0.077 Uiso 1 1 calc R
H9B H 0.4628 -0.1278 -0.0681 0.077 Uiso 1 1 calc R
H9C H 0.4487 -0.0656 -0.0854 0.077 Uiso 1 1 calc R
C10 C 0.45465(17) -0.0214(3) 0.20235(16) 0.092(2) Uani 1 1 d U
H10A H 0.4918 -0.0066 0.1998 0.138 Uiso 1 1 calc R
H10B H 0.4562 -0.0616 0.2085 0.138 Uiso 1 1 calc R
H10C H 0.4356 -0.0033 0.2309 0.138 Uiso 1 1 calc R
C11 C 0.42428(18) 0.0521(2) 0.13903(17) 0.0737(15) Uani 1 1 d .
H11A H 0.4077 0.0728 0.1674 0.111 Uiso 1 1 calc R
H11B H 0.4036 0.0590 0.1075 0.111 Uiso 1 1 calc R
H11C H 0.4621 0.0644 0.1343 0.111 Uiso 1 1 calc R
C12 C 0.28661(13) 0.11063(15) 0.06352(13) 0.0297(8) Uani 1 1 d .
C13 C 0.29841(14) 0.11116(15) -0.02919(13) 0.0378(9) Uani 1 1 d .
H13A H 0.2668 0.1330 -0.0414 0.045 Uiso 1 1 calc R
H13B H 0.3073 0.0834 -0.0560 0.045 Uiso 1 1 calc R
C14 C 0.34710(15) 0.15003(16) -0.02222(14) 0.0370(9) Uani 1 1 d .
C15 C 0.32960(16) 0.19194(16) 0.01905(14) 0.0450(10) Uani 1 1 d .
H15A H 0.3619 0.2135 0.0304 0.054 Uiso 1 1 calc R
H15B H 0.3030 0.2183 0.0041 0.054 Uiso 1 1 calc R
C16 C 0.30205(17) 0.20072(16) 0.11011(14) 0.0480(11) Uani 1 1 d .
H16A H 0.2905 0.2384 0.0995 0.058 Uiso 1 1 calc R
H16B H 0.3389 0.2037 0.1254 0.058 Uiso 1 1 calc R
C17 C 0.26217(15) 0.17847(16) 0.15051(14) 0.0385(10) Uani 1 1 d .
C18 C 0.27678(16) 0.11695(15) 0.15684(13) 0.0406(9) Uani 1 1 d .
H18A H 0.3147 0.1140 0.1696 0.049 Uiso 1 1 calc R
H18B H 0.2525 0.1003 0.1830 0.049 Uiso 1 1 calc R
C19 C 0.35862(17) 0.18240(17) -0.07248(14) 0.0530(11) Uani 1 1 d .
H19A H 0.3733 0.1569 -0.0983 0.080 Uiso 1 1 calc R
H19B H 0.3852 0.2119 -0.0657 0.080 Uiso 1 1 calc R
H19C H 0.3246 0.1989 -0.0852 0.080 Uiso 1 1 calc R
C20 C 0.39804(15) 0.11805(17) -0.00536(16) 0.0529(11) Uani 1 1 d .
H20A H 0.3895 0.0958 0.0251 0.079 Uiso 1 1 calc R
H20B H 0.4273 0.1444 0.0028 0.079 Uiso 1 1 calc R
H20C H 0.4099 0.0935 -0.0332 0.079 Uiso 1 1 calc R
C21 C 0.20234(16) 0.18588(18) 0.13332(17) 0.0578(12) Uani 1 1 d .
H21A H 0.1956 0.1635 0.1025 0.087 Uiso 1 1 calc R
H21B H 0.1955 0.2251 0.1256 0.087 Uiso 1 1 calc R
H21C H 0.1779 0.1737 0.1609 0.087 Uiso 1 1 calc R
C22 C 0.27227(19) 0.20963(17) 0.20191(15) 0.0559(12) Uani 1 1 d .
H22A H 0.2471 0.1956 0.2281 0.084 Uiso 1 1 calc R
H22B H 0.2661 0.2495 0.1969 0.084 Uiso 1 1 calc R
H22C H 0.3100 0.2034 0.2131 0.084 Uiso 1 1 calc R
C23 C 0.69288(14) 0.39869(15) 0.15438(13) 0.0312(8) Uani 1 1 d .
C24 C 0.70015(16) 0.39115(16) 0.06158(14) 0.0428(10) Uani 1 1 d .
H24A H 0.7267 0.4031 0.0352 0.051 Uiso 1 1 calc R
H24B H 0.6633 0.4013 0.0492 0.051 Uiso 1 1 calc R
C25 C 0.70327(17) 0.32813(16) 0.06727(14) 0.0434(10) Uani 1 1 d .
C26 C 0.66140(19) 0.31369(17) 0.10837(15) 0.0595(13) Uani 1 1 d .
H26A H 0.6243 0.3176 0.0937 0.071 Uiso 1 1 calc R
H26B H 0.6663 0.2744 0.1186 0.071 Uiso 1 1 calc R
C27 C 0.63832(19) 0.32546(18) 0.19998(15) 0.0574(12) Uani 1 1 d .
H27A H 0.6611 0.2952 0.2143 0.069 Uiso 1 1 calc R
H27B H 0.6029 0.3092 0.1895 0.069 Uiso 1 1 calc R
C28 C 0.62845(15) 0.36948(17) 0.24151(15) 0.0423(10) Uani 1 1 d .
C29 C 0.68279(15) 0.40016(16) 0.24743(14) 0.0404(9) Uani 1 1 d .
H29A H 0.6787 0.4291 0.2742 0.049 Uiso 1 1 calc R
H29B H 0.7108 0.3735 0.2594 0.049 Uiso 1 1 calc R
C30 C 0.76051(19) 0.3105(2) 0.08479(18) 0.0723(15) Uani 1 1 d .
H30A H 0.7705 0.3311 0.1158 0.109 Uiso 1 1 calc R
H30B H 0.7869 0.3186 0.0575 0.109 Uiso 1 1 calc R
H30C H 0.7607 0.2706 0.0922 0.109 Uiso 1 1 calc R
C31 C 0.68806(19) 0.29970(17) 0.01604(16) 0.0676(14) Uani 1 1 d .
H31A H 0.6889 0.2593 0.0205 0.101 Uiso 1 1 calc R
H31B H 0.7143 0.3105 -0.0105 0.101 Uiso 1 1 calc R
H31C H 0.6513 0.3113 0.0057 0.101 Uiso 1 1 calc R
C32 C 0.61369(18) 0.33971(18) 0.29236(15) 0.0627(13) Uani 1 1 d .
H32A H 0.6440 0.3157 0.3028 0.094 Uiso 1 1 calc R
H32B H 0.5808 0.3171 0.2873 0.094 Uiso 1 1 calc R
H32C H 0.6069 0.3675 0.3191 0.094 Uiso 1 1 calc R
C33 C 0.58300(17) 0.4096(2) 0.22581(17) 0.0695(14) Uani 1 1 d .
H33A H 0.5783 0.4378 0.2525 0.104 Uiso 1 1 calc R
H33B H 0.5488 0.3889 0.2215 0.104 Uiso 1 1 calc R
H33C H 0.5927 0.4276 0.1934 0.104 Uiso 1 1 calc R
C34 C 0.64997(14) 0.55731(15) 0.15468(13) 0.0328(8) Uani 1 1 d .
C35 C 0.64289(13) 0.55313(17) 0.06198(13) 0.0419(10) Uani 1 1 d .
H35A H 0.6563 0.5287 0.0341 0.050 Uiso 1 1 calc R
H35B H 0.6511 0.5920 0.0522 0.050 Uiso 1 1 calc R
C36 C 0.58124(15) 0.54619(19) 0.06696(14) 0.0452(10) Uani 1 1 d .
C37 C 0.56414(16) 0.5859(2) 0.10933(15) 0.0583(13) Uani 1 1 d .
H37A H 0.5644 0.6243 0.0957 0.070 Uiso 1 1 calc R
H37B H 0.5263 0.5770 0.1199 0.070 Uiso 1 1 calc R
C38 C 0.57653(16) 0.6096(2) 0.20114(16) 0.0589(13) Uani 1 1 d .
H38A H 0.5482 0.5849 0.2158 0.071 Uiso 1 1 calc R
H38B H 0.5587 0.6449 0.1913 0.071 Uiso 1 1 calc R
C39 C 0.61945(16) 0.62110(19) 0.24155(15) 0.0459(11) Uani 1 1 d .
C40 C 0.65139(15) 0.56750(17) 0.24827(14) 0.0425(10) Uani 1 1 d .
H40A H 0.6799 0.5732 0.2747 0.051 Uiso 1 1 calc R
H40B H 0.6264 0.5381 0.2607 0.051 Uiso 1 1 calc R
C41 C 0.55341(15) 0.5643(2) 0.01626(15) 0.0637(14) Uani 1 1 d .
H41A H 0.5137 0.5643 0.0208 0.096 Uiso 1 1 calc R
H41B H 0.5632 0.5382 -0.0111 0.096 Uiso 1 1 calc R
H41C H 0.5657 0.6017 0.0070 0.096 Uiso 1 1 calc R
C42 C 0.56711(18) 0.48580(19) 0.08053(18) 0.0670(14) Uani 1 1 d .
H42A H 0.5862 0.4751 0.1121 0.100 Uiso 1 1 calc R
H42B H 0.5785 0.4613 0.0525 0.100 Uiso 1 1 calc R
H42C H 0.5276 0.4824 0.0857 0.100 Uiso 1 1 calc R
C43 C 0.59010(17) 0.6353(2) 0.29307(16) 0.0711(15) Uani 1 1 d .
H43A H 0.5695 0.6028 0.3049 0.107 Uiso 1 1 calc R
H43B H 0.5651 0.6665 0.2877 0.107 Uiso 1 1 calc R
H43C H 0.6173 0.6454 0.3190 0.107 Uiso 1 1 calc R
C44 C 0.6564(2) 0.6694(2) 0.22640(18) 0.0727(14) Uani 1 1 d .
H44A H 0.6843 0.6749 0.2529 0.109 Uiso 1 1 calc R
H44B H 0.6346 0.7033 0.2230 0.109 Uiso 1 1 calc R
H44C H 0.6742 0.6611 0.1936 0.109 Uiso 1 1 calc R
C45 C 0.34081(17) 0.9347(2) 0.31443(16) 0.0674(14) Uani 1 1 d .
H45A H 0.3307 0.9640 0.2895 0.081 Uiso 1 1 calc R
H45B H 0.3107 0.9314 0.3396 0.081 Uiso 1 1 calc R
C46 C 0.63939(17) 0.5274(2) 0.40200(16) 0.0614(13) Uani 1 1 d .
H46A H 0.6606 0.5056 0.4272 0.074 Uiso 1 1 calc R
H46B H 0.6652 0.5430 0.3765 0.074 Uiso 1 1 calc R
C47 C 0.7213(2) 0.39405(18) 0.40239(16) 0.0637(13) Uani 1 1 d .
H47A H 0.7409 0.4184 0.4269 0.076 Uiso 1 1 calc R
H47B H 0.7045 0.4180 0.3759 0.076 Uiso 1 1 calc R
C48 C 0.31050(19) 0.0966(2) 0.31308(17) 0.0688(14) Uani 1 1 d .
H48A H 0.3107 0.0653 0.3377 0.083 Uiso 1 1 calc R
H48B H 0.2824 0.0888 0.2868 0.083 Uiso 1 1 calc R

loop_
_atom_site_aniso_label
_atom_site_aniso_U_11
_atom_site_aniso_U_22
_atom_site_aniso_U_33
_atom_site_aniso_U_23
_atom_site_aniso_U_13
_atom_site_aniso_U_12
W1 0.01946(8) 0.02792(9) 0.02172(9) 0.000 0.000 -0.00001(11)
W2 0.02008(9) 0.02791(9) 0.02113(8) 0.000 0.000 -0.00136(11)
W3 0.02075(9) 0.02507(9) 0.02661(9) 0.000 0.000 -0.00037(11)
W4 0.01900(8) 0.02639(9) 0.02632(9) 0.000 0.000 -0.00014(11)
Cl1 0.0333(6) 0.0429(7) 0.0323(6) 0.000 0.000 0.0014(8)
Cl2 0.0398(6) 0.0426(7) 0.0333(6) 0.000 0.000 -0.0026(8)
Cl3 0.0341(6) 0.0304(6) 0.0330(6) 0.000 0.000 0.0003(7)
Cl4 0.0312(6) 0.0379(7) 0.0371(6) 0.000 0.000 0.0010(8)
Cl5 0.1063(10) 0.0988(11) 0.0626(8) -0.0162(8) -0.0068(8) 0.0009(9)
Cl6 0.0609(8) 0.1131(12) 0.0621(8) -0.0010(7) -0.0027(6) -0.0227(8)
Cl7 0.0784(9) 0.0824(10) 0.0636(8) -0.0118(7) 0.0126(6) 0.0019(7)
Cl8 0.0652(8) 0.0874(10) 0.0676(8) -0.0078(7) 0.0052(6) -0.0087(7)
Cl9 0.0714(8) 0.0543(7) 0.0655(7) -0.0033(6) 0.0082(6) -0.0007(6)
Cl10 0.0804(9) 0.0711(9) 0.0678(8) 0.0003(6) 0.0196(6) -0.0004(7)
Cl11 0.1139(11) 0.0820(10) 0.0663(9) -0.0170(7) 0.0006(8) 0.0008(9)
Cl12 0.0779(9) 0.1450(14) 0.0577(8) -0.0009(8) 0.0092(7) -0.0115(9)
N1 0.0224(15) 0.0359(18) 0.0271(16) 0.0019(12) 0.0007(11) 0.0003(13)
N3 0.0247(16) 0.069(2) 0.0319(18) -0.0059(16) -0.0040(13) 0.0095(16)
N2 0.0204(15) 0.0432(17) 0.0254(15) 0.0006(13) -0.0029(11) -0.0026(13)
N4 0.0283(16) 0.0330(17) 0.0266(16) -0.0002(12) -0.0005(12) -0.0016(13)
N5 0.0314(15) 0.0305(17) 0.0256(15) -0.0009(12) 0.0024(12) -0.0025(13)
N6 0.0441(19) 0.0298(17) 0.0323(17) -0.0013(13) 0.0049(13) -0.0066(15)
N7 0.0317(16) 0.0261(16) 0.0295(16) -0.0003(12) -0.0017(12) -0.0025(13)
N8 0.0272(16) 0.0327(17) 0.0319(17) -0.0004(13) 0.0011(12) -0.0037(14)
N9 0.053(2) 0.0326(18) 0.0379(19) -0.0031(14) 0.0098(15) -0.0120(16)
N10 0.0232(15) 0.0405(18) 0.0284(16) -0.0002(13) -0.0030(12) -0.0001(14)
N11 0.0276(16) 0.0384(18) 0.0301(16) -0.0033(13) -0.0010(12) 0.0041(14)
N12 0.0286(17) 0.064(2) 0.0383(19) -0.0099(16) -0.0043(14) 0.0190(16)
C1 0.0258(19) 0.036(2) 0.0269(19) -0.0006(15) 0.0014(14) -0.0026(16)
C2 0.037(2) 0.051(2) 0.029(2) 0.0018(17) 0.0072(16) 0.0083(19)
C3 0.031(2) 0.045(2) 0.034(2) -0.0014(17) 0.0034(16) 0.0090(18)
C4 0.032(2) 0.082(3) 0.041(2) -0.013(2) 0.0036(17) 0.014(2)
C5 0.028(2) 0.118(4) 0.043(3) -0.014(3) -0.0121(18) 0.013(3)
C6 0.0252(19) 0.102(4) 0.032(2) -0.007(2) -0.0047(15) -0.002(2)
C7 0.029(2) 0.073(3) 0.029(2) 0.0080(19) -0.0063(16) -0.001(2)
C8 0.077(3) 0.050(3) 0.064(3) 0.000(2) 0.018(3) 0.009(3)
C9 0.036(2) 0.072(3) 0.047(3) -0.008(2) 0.0083(18) 0.014(2)
C10 0.034(2) 0.200(6) 0.042(3) -0.019(3) -0.0150(19) 0.013(3)
C11 0.058(3) 0.112(5) 0.051(3) -0.014(3) 0.001(2) -0.037(3)
C12 0.0227(18) 0.037(2) 0.0296(19) 0.0039(16) -0.0015(14) 0.0024(16)
C13 0.041(2) 0.043(2) 0.030(2) 0.0050(17) -0.0004(16) -0.0052(18)
C14 0.035(2) 0.037(2) 0.039(2) -0.0011(17) 0.0032(16) -0.0064(18)
C15 0.054(3) 0.036(2) 0.045(3) 0.0035(18) 0.0102(19) -0.009(2)
C16 0.062(3) 0.039(2) 0.042(2) -0.0078(18) 0.003(2) -0.010(2)
C17 0.047(3) 0.036(2) 0.033(2) -0.0035(16) 0.0028(16) -0.0032(18)
C18 0.053(2) 0.040(2) 0.029(2) 0.0010(17) -0.0033(17) -0.005(2)
C19 0.066(3) 0.048(3) 0.045(3) 0.009(2) 0.011(2) -0.009(2)
C20 0.038(2) 0.065(3) 0.056(3) 0.008(2) 0.006(2) 0.001(2)
C21 0.053(3) 0.061(3) 0.059(3) -0.016(2) 0.001(2) 0.007(2)
C22 0.082(3) 0.039(2) 0.047(3) -0.006(2) 0.005(2) -0.007(2)
C23 0.0269(19) 0.030(2) 0.036(2) -0.0009(16) -0.0006(15) -0.0005(16)
C24 0.052(3) 0.042(2) 0.034(2) -0.0029(17) -0.0009(18) -0.009(2)
C25 0.054(3) 0.037(2) 0.039(2) -0.0044(18) 0.0056(19) -0.005(2)
C26 0.090(4) 0.043(3) 0.045(3) -0.007(2) 0.012(2) -0.024(3)
C27 0.074(3) 0.054(3) 0.043(3) 0.004(2) 0.013(2) -0.029(2)
C28 0.040(2) 0.049(3) 0.038(2) 0.0015(19) 0.0057(18) -0.014(2)
C29 0.044(2) 0.044(2) 0.034(2) -0.0006(18) 0.0018(17) -0.0093(19)
C30 0.083(4) 0.055(3) 0.079(3) -0.010(2) 0.004(3) 0.024(3)
C31 0.102(4) 0.045(3) 0.055(3) -0.013(2) 0.010(3) -0.026(3)
C32 0.077(3) 0.066(3) 0.045(3) -0.002(2) 0.014(2) -0.035(3)
C33 0.043(3) 0.094(4) 0.071(3) 0.002(3) 0.013(2) -0.005(3)
C34 0.0284(19) 0.035(2) 0.035(2) -0.0030(16) -0.0032(15) -0.0022(17)
C35 0.031(2) 0.060(3) 0.035(2) 0.0044(19) -0.0015(16) 0.006(2)
C36 0.029(2) 0.070(3) 0.036(2) -0.004(2) -0.0045(16) 0.008(2)
C37 0.037(2) 0.094(4) 0.043(3) -0.014(2) -0.0088(18) 0.025(2)
C38 0.043(2) 0.086(4) 0.048(3) -0.016(2) 0.000(2) 0.033(2)
C39 0.041(2) 0.059(3) 0.038(2) -0.008(2) -0.0043(18) 0.018(2)
C40 0.035(2) 0.057(3) 0.036(2) -0.0020(19) 0.0025(17) 0.011(2)
C41 0.037(2) 0.110(4) 0.044(3) -0.003(2) -0.0119(19) 0.023(3)
C42 0.047(3) 0.090(4) 0.064(3) -0.004(3) -0.013(2) -0.010(2)
C43 0.061(3) 0.100(4) 0.052(3) -0.021(3) -0.006(2) 0.039(3)
C44 0.095(4) 0.059(3) 0.064(3) -0.014(3) 0.006(3) 0.011(3)
C45 0.057(3) 0.104(4) 0.042(3) -0.010(3) -0.009(2) 0.014(3)
C46 0.046(3) 0.091(4) 0.047(3) -0.012(2) 0.001(2) 0.003(3)
C47 0.099(4) 0.040(3) 0.052(3) -0.008(2) 0.014(3) 0.000(3)
C48 0.081(3) 0.078(4) 0.047(3) -0.011(2) 0.008(2) -0.024(3)

loop_
_atom_type_symbol
_atom_type_description
_atom_type_scat_dispersion_real
_atom_type_scat_dispersion_imag
_atom_type_scat_source
C C 0.0033 0.0016 'International Tables Vol C Tables 4.2.6.8 and 6.1.1.4'
H H 0.0000 0.0000 'International Tables Vol C Tables 4.2.6.8 and 6.1.1.4'
N N 0.0061 0.0033 'International Tables Vol C Tables 4.2.6.8 and 6.1.1.4'
W W -0.8490 6.8722 'International Tables Vol C Tables 4.2.6.8 and 6.1.1.4'
Br Br -0.2901 2.4595 'International Tables Vol C Tables 4.2.6.8 and 6.1.1.4'
Cl Cl 0.1484 0.1585 'International Tables Vol C Tables 4.2.6.8 and 6.1.1.4'

loop_
_geom_angle_atom_site_label_1
_geom_angle_atom_site_label_2
_geom_angle_atom_site_label_3
_geom_angle
_geom_angle_site_symmetry_1
_geom_angle_site_symmetry_3
N1 W1 N1 178.27(14) 2 .
N1 W1 N4 89.18(10) 2 2
N1 W1 N4 90.80(10) . 2
N1 W1 N4 90.80(10) 2 .
N1 W1 N4 89.18(10) . .
N4 W1 N4 178.94(14) 2 .
N1 W1 W2 90.87(7) 2 .
N1 W1 W2 90.87(7) . .
N4 W1 W2 90.53(7) 2 .
N4 W1 W2 90.53(7) . .
N1 W1 Cl1 89.13(7) 2 .
N1 W1 Cl1 89.13(7) . .
N4 W1 Cl1 89.47(7) 2 .
N4 W1 Cl1 89.47(7) . .
W2 W1 Cl1 180.0 . .
N5 W2 N5 177.56(14) 2 .
N5 W2 N2 90.35(11) 2 2
N5 W2 N2 89.61(11) . 2
N5 W2 N2 89.61(11) 2 .
N5 W2 N2 90.35(11) . .
N2 W2 N2 177.88(14) 2 .
N5 W2 W1 91.22(7) 2 .
N5 W2 W1 91.22(7) . .
N2 W2 W1 91.06(7) 2 .
N2 W2 W1 91.06(7) . .
N5 W2 Cl2 88.78(7) 2 .
N5 W2 Cl2 88.78(7) . .
N2 W2 Cl2 88.94(7) 2 .
N2 W2 Cl2 88.94(7) . .
W1 W2 Cl2 180.0 . .
N7 W3 N7 177.75(14) . 2_665
N7 W3 N10 89.91(11) . .
N7 W3 N10 90.07(11) 2_665 .
N7 W3 N10 90.07(11) . 2_665
N7 W3 N10 89.91(11) 2_665 2_665
N10 W3 N10 178.60(14) . 2_665
N7 W3 W4 91.12(7) . .
N7 W3 W4 91.12(7) 2_665 .
N10 W3 W4 90.70(7) . .
N10 W3 W4 90.70(7) 2_665 .
N7 W3 Cl3 88.88(7) . .
N7 W3 Cl3 88.88(7) 2_665 .
N10 W3 Cl3 89.30(7) . .
N10 W3 Cl3 89.30(7) 2_665 .
W4 W3 Cl3 180.0 . .
N11 W4 N11 178.04(15) . 2_665
N11 W4 N8 89.70(11) . .
N11 W4 N8 90.28(11) 2_665 .
N11 W4 N8 90.28(11) . 2_665
N11 W4 N8 89.70(11) 2_665 2_665
N8 W4 N8 178.65(15) . 2_665
N11 W4 W3 90.98(7) . .
N11 W4 W3 90.98(7) 2_665 .
N8 W4 W3 90.68(7) . .
N8 W4 W3 90.68(7) 2_665 .
N11 W4 Cl4 89.02(7) . .
N11 W4 Cl4 89.02(7) 2_665 .
N8 W4 Cl4 89.32(7) . .
N8 W4 Cl4 89.32(7) 2_665 .
W3 W4 Cl4 180.0 . .
C1 N1 C2 117.1(3) . .
C1 N1 W1 118.9(2) . .
C2 N1 W1 123.4(2) . .
C1 N3 C4 123.5(3) . .
C1 N3 C5 123.5(3) . .
C4 N3 C5 112.9(3) . .
C1 N2 C7 117.1(3) . .
C1 N2 W2 119.2(2) . .
C7 N2 W2 123.4(2) . .
C12 N4 C13 116.9(3) . .
C12 N4 W1 119.6(2) . .
C13 N4 W1 123.3(2) . .
C12 N5 C18 117.7(3) . .
C12 N5 W2 119.1(2) . .
C18 N5 W2 122.9(2) . .
C12 N6 C15 123.4(3) . .
C12 N6 C16 123.8(3) . .
C15 N6 C16 112.8(3) . .
C23 N7 C24 117.2(3) . .
C23 N7 W3 119.7(2) . .
C24 N7 W3 123.0(2) . .
C23 N8 C29 117.2(3) . .
C23 N8 W4 119.4(2) . .
C29 N8 W4 123.0(2) . .
C23 N9 C26 122.7(3) . .
C23 N9 C27 124.0(3) . .
C26 N9 C27 113.3(3) . .
C34 N10 C35 116.6(3) . .
C34 N10 W3 120.0(2) . .
C35 N10 W3 123.2(2) . .
C34 N11 C40 117.4(3) . .
C34 N11 W4 119.0(2) . .
C40 N11 W4 123.1(2) . .
C34 N12 C37 123.3(3) . .
C34 N12 C38 123.0(3) . .
C37 N12 C38 113.6(3) . .
N2 C1 N1 119.1(3) . .
N2 C1 N3 120.5(3) . .
N1 C1 N3 120.4(3) . .
N1 C2 C3 112.9(3) . .
N1 C2 H2A 109.0 . .
C3 C2 H2A 109.0 . .
N1 C2 H2B 109.0 . .
C3 C2 H2B 109.0 . .
H2A C2 H2B 107.8 . .
C4 C3 C2 105.8(3) . .
C4 C3 C9 109.1(3) . .
C2 C3 C9 110.5(3) . .
C4 C3 C8 111.9(3) . .
C2 C3 C8 109.9(3) . .
C9 C3 C8 109.7(3) . .
N3 C4 C3 112.8(3) . .
N3 C4 H4A 109.0 . .
C3 C4 H4A 109.0 . .
N3 C4 H4B 109.0 . .
C3 C4 H4B 109.0 . .
H4A C4 H4B 107.8 . .
N3 C5 C6 112.6(3) . .
N3 C5 H5A 109.1 . .
C6 C5 H5A 109.1 . .
N3 C5 H5B 109.1 . .
C6 C5 H5B 109.1 . .
H5A C5 H5B 107.8 . .
C11 C6 C5 111.6(4) . .
C11 C6 C7 110.9(3) . .
C5 C6 C7 105.6(3) . .
C11 C6 C10 110.2(4) . .
C5 C6 C10 109.0(4) . .
C7 C6 C10 109.4(3) . .
N2 C7 C6 111.8(3) . .
N2 C7 H7A 109.3 . .
C6 C7 H7A 109.3 . .
N2 C7 H7B 109.3 . .
C6 C7 H7B 109.3 . .
H7A C7 H7B 107.9 . .
C3 C8 H8A 109.5 . .
C3 C8 H8B 109.5 . .
H8A C8 H8B 109.5 . .
C3 C8 H8C 109.5 . .
H8A C8 H8C 109.5 . .
H8B C8 H8C 109.5 . .
C3 C9 H9A 109.5 . .
C3 C9 H9B 109.5 . .
H9A C9 H9B 109.5 . .
C3 C9 H9C 109.5 . .
H9A C9 H9C 109.5 . .
H9B C9 H9C 109.5 . .
C6 C10 H10A 109.5 . .
C6 C10 H10B 109.5 . .
H10A C10 H10B 109.5 . .
C6 C10 H10C 109.5 . .
H10A C10 H10C 109.5 . .
H10B C10 H10C 109.5 . .
C6 C11 H11A 109.5 . .
C6 C11 H11B 109.5 . .
H11A C11 H11B 109.5 . .
C6 C11 H11C 109.5 . .
H11A C11 H11C 109.5 . .
H11B C11 H11C 109.5 . .
N6 C12 N4 121.3(3) . .
N6 C12 N5 120.2(3) . .
N4 C12 N5 118.5(3) . .
N4 C13 C14 113.2(3) . .
N4 C13 H13A 108.9 . .
C14 C13 H13A 108.9 . .
N4 C13 H13B 108.9 . .
C14 C13 H13B 108.9 . .
H13A C13 H13B 107.7 . .
C13 C14 C20 111.3(3) . .
C13 C14 C15 105.5(3) . .
C20 C14 C15 110.9(3) . .
C13 C14 C19 110.5(3) . .
C20 C14 C19 110.3(3) . .
C15 C14 C19 108.2(3) . .
N6 C15 C14 111.9(3) . .
N6 C15 H15A 109.2 . .
C14 C15 H15A 109.2 . .
N6 C15 H15B 109.2 . .
C14 C15 H15B 109.2 . .
H15A C15 H15B 107.9 . .
N6 C16 C17 111.9(3) . .
N6 C16 H16A 109.2 . .
C17 C16 H16A 109.2 . .
N6 C16 H16B 109.2 . .
C17 C16 H16B 109.2 . .
H16A C16 H16B 107.9 . .
C18 C17 C16 105.2(3) . .
C18 C17 C21 111.4(3) . .
C16 C17 C21 111.5(3) . .
C18 C17 C22 109.6(3) . .
C16 C17 C22 108.8(3) . .
C21 C17 C22 110.2(3) . .
N5 C18 C17 113.2(3) . .
N5 C18 H18A 108.9 . .
C17 C18 H18A 108.9 . .
N5 C18 H18B 108.9 . .
C17 C18 H18B 108.9 . .
H18A C18 H18B 107.8 . .
C14 C19 H19A 109.5 . .
C14 C19 H19B 109.5 . .
H19A C19 H19B 109.5 . .
C14 C19 H19C 109.5 . .
H19A C19 H19C 109.5 . .
H19B C19 H19C 109.5 . .
C14 C20 H20A 109.5 . .
C14 C20 H20B 109.5 . .
H20A C20 H20B 109.5 . .
C14 C20 H20C 109.5 . .
H20A C20 H20C 109.5 . .
H20B C20 H20C 109.5 . .
C17 C21 H21A 109.5 . .
C17 C21 H21B 109.5 . .
H21A C21 H21B 109.5 . .
C17 C21 H21C 109.5 . .
H21A C21 H21C 109.5 . .
H21B C21 H21C 109.5 . .
C17 C22 H22A 109.5 . .
C17 C22 H22B 109.5 . .
H22A C22 H22B 109.5 . .
C17 C22 H22C 109.5 . .
H22A C22 H22C 109.5 . .
H22B C22 H22C 109.5 . .
N9 C23 N7 121.1(3) . .
N9 C23 N8 120.6(3) . .
N7 C23 N8 118.2(3) . .
N7 C24 C25 113.8(3) . .
N7 C24 H24A 108.8 . .
C25 C24 H24A 108.8 . .
N7 C24 H24B 108.8 . .
C25 C24 H24B 108.8 . .
H24A C24 H24B 107.7 . .
C26 C25 C24 105.1(3) . .
C26 C25 C30 110.1(4) . .
C24 C25 C30 110.4(3) . .
C26 C25 C31 110.1(3) . .
C24 C25 C31 110.1(3) . .
C30 C25 C31 110.8(3) . .
N9 C26 C25 113.0(3) . .
N9 C26 H26A 109.0 . .
C25 C26 H26A 109.0 . .
N9 C26 H26B 109.0 . .
C25 C26 H26B 109.0 . .
H26A C26 H26B 107.8 . .
N9 C27 C28 111.8(3) . .
N9 C27 H27A 109.3 . .
C28 C27 H27A 109.3 . .
N9 C27 H27B 109.3 . .
C28 C27 H27B 109.3 . .
H27A C27 H27B 107.9 . .
C33 C28 C29 110.9(3) . .
C33 C28 C27 111.2(4) . .
C29 C28 C27 105.5(3) . .
C33 C28 C32 110.5(3) . .
C29 C28 C32 109.9(3) . .
C27 C28 C32 108.7(3) . .
N8 C29 C28 113.6(3) . .
N8 C29 H29A 108.8 . .
C28 C29 H29A 108.8 . .
N8 C29 H29B 108.8 . .
C28 C29 H29B 108.8 . .
H29A C29 H29B 107.7 . .
C25 C30 H30A 109.5 . .
C25 C30 H30B 109.5 . .
H30A C30 H30B 109.5 . .
C25 C30 H30C 109.5 . .
H30A C30 H30C 109.5 . .
H30B C30 H30C 109.5 . .
C25 C31 H31A 109.5 . .
C25 C31 H31B 109.5 . .
H31A C31 H31B 109.5 . .
C25 C31 H31C 109.5 . .
H31A C31 H31C 109.5 . .
H31B C31 H31C 109.5 . .
C28 C32 H32A 109.5 . .
C28 C32 H32B 109.5 . .
H32A C32 H32B 109.5 . .
C28 C32 H32C 109.5 . .
H32A C32 H32C 109.5 . .
H32B C32 H32C 109.5 . .
C28 C33 H33A 109.5 . .
C28 C33 H33B 109.5 . .
H33A C33 H33B 109.5 . .
C28 C33 H33C 109.5 . .
H33A C33 H33C 109.5 . .
H33B C33 H33C 109.5 . .
N10 C34 N12 120.9(3) . .
N10 C34 N11 118.4(3) . .
N12 C34 N11 120.7(3) . .
N10 C35 C36 112.9(3) . .
N10 C35 H35A 109.0 . .
C36 C35 H35A 109.0 . .
N10 C35 H35B 109.0 . .
C36 C35 H35B 109.0 . .
H35A C35 H35B 107.8 . .
C37 C36 C35 105.4(3) . .
C37 C36 C42 111.4(4) . .
C35 C36 C42 110.3(3) . .
C37 C36 C41 108.8(3) . .
C35 C36 C41 109.4(3) . .
C42 C36 C41 111.3(3) . .
N12 C37 C36 113.0(3) . .
N12 C37 H37A 109.0 . .
C36 C37 H37A 109.0 . .
N12 C37 H37B 109.0 . .
C36 C37 H37B 109.0 . .
H37A C37 H37B 107.8 . .
N12 C38 C39 112.0(3) . .
N12 C38 H38A 109.2 . .
C39 C38 H38A 109.2 . .
N12 C38 H38B 109.2 . .
C39 C38 H38B 109.2 . .
H38A C38 H38B 107.9 . .
C38 C39 C40 106.4(3) . .
C38 C39 C44 111.9(4) . .
C40 C39 C44 111.8(3) . .
C38 C39 C43 108.6(3) . .
C40 C39 C43 108.9(3) . .
C44 C39 C43 109.2(4) . .
N11 C40 C39 112.8(3) . .
N11 C40 H40A 109.0 . .
C39 C40 H40A 109.0 . .
N11 C40 H40B 109.0 . .
C39 C40 H40B 109.0 . .
H40A C40 H40B 107.8 . .
C36 C41 H41A 109.5 . .
C36 C41 H41B 109.5 . .
H41A C41 H41B 109.5 . .
C36 C41 H41C 109.5 . .
H41A C41 H41C 109.5 . .
H41B C41 H41C 109.5 . .
C36 C42 H42A 109.5 . .
C36 C42 H42B 109.5 . .
H42A C42 H42B 109.5 . .
C36 C42 H42C 109.5 . .
H42A C42 H42C 109.5 . .
H42B C42 H42C 109.5 . .
C39 C43 H43A 109.5 . .
C39 C43 H43B 109.5 . .
H43A C43 H43B 109.5 . .
C39 C43 H43C 109.5 . .
H43A C43 H43C 109.5 . .
H43B C43 H43C 109.5 . .
C39 C44 H44A 109.5 . .
C39 C44 H44B 109.5 . .
H44A C44 H44B 109.5 . .
C39 C44 H44C 109.5 . .
H44A C44 H44C 109.5 . .
H44B C44 H44C 109.5 . .
Cl6 C45 Cl5 112.6(2) . .
Cl6 C45 H45A 109.1 . .
Cl5 C45 H45A 109.1 . .
Cl6 C45 H45B 109.1 . .
Cl5 C45 H45B 109.1 . .
H45A C45 H45B 107.8 . .
Cl7 C46 Cl8 110.7(2) . .
Cl7 C46 H46A 109.5 . .
Cl8 C46 H46A 109.5 . .
Cl7 C46 H46B 109.5 . .
Cl8 C46 H46B 109.5 . .
H46A C46 H46B 108.1 . .
Cl10 C47 Cl9 111.1(2) . .
Cl10 C47 H47A 109.4 . .
Cl9 C47 H47A 109.4 . .
Cl10 C47 H47B 109.4 . .
Cl9 C47 H47B 109.4 . .
H47A C47 H47B 108.0 . .
Cl12 C48 Cl11 111.5(3) . .
Cl12 C48 H48A 109.3 . .
Cl11 C48 H48A 109.3 . .
Cl12 C48 H48B 109.3 . .
Cl11 C48 H48B 109.3 . .
H48A C48 H48B 108.0 . .

loop_
_geom_bond_atom_site_label_1
_geom_bond_atom_site_label_2
_geom_bond_distance
_geom_bond_site_symmetry_2
W1 N1 2.096(3) 2
W1 N1 2.096(3) .
W1 N4 2.097(3) 2
W1 N4 2.097(3) .
W1 W2 2.2492(5) .
W1 Cl1 2.9164(12) .
W2 N5 2.087(3) 2
W2 N5 2.087(3) .
W2 N2 2.094(3) 2
W2 N2 2.094(3) .
W2 Cl2 3.0340(13) .
W3 N7 2.085(3) .
W3 N7 2.085(3) 2_665
W3 N10 2.096(3) .
W3 N10 2.096(3) 2_665
W3 W4 2.2474(5) .
W3 Cl3 3.0418(13) .
W4 N11 2.097(3) .
W4 N11 2.097(3) 2_665
W4 N8 2.097(3) .
W4 N8 2.097(3) 2_665
W4 Cl4 2.9202(12) .
Cl5 C45 1.750(5) .
Cl6 C45 1.734(4) .
Cl7 C46 1.748(4) .
Cl8 C46 1.768(4) .
Cl9 C47 1.762(4) .
Cl10 C47 1.756(4) .
Cl11 C48 1.755(5) .
Cl12 C48 1.743(4) .
N1 C1 1.356(4) .
N1 C2 1.477(4) .
N3 C1 1.357(4) .
N3 C4 1.463(4) .
N3 C5 1.465(4) .
N2 C1 1.348(4) .
N2 C7 1.459(4) .
N4 C12 1.350(4) .
N4 C13 1.474(4) .
N5 C12 1.361(4) .
N5 C18 1.470(4) .
N6 C12 1.347(4) .
N6 C15 1.470(4) .
N6 C16 1.472(4) .
N7 C23 1.354(4) .
N7 C24 1.465(4) .
N8 C23 1.357(4) .
N8 C29 1.468(4) .
N9 C23 1.350(4) .
N9 C26 1.462(4) .
N9 C27 1.465(4) .
N10 C34 1.341(4) .
N10 C35 1.477(4) .
N11 C34 1.362(4) .
N11 C40 1.477(4) .
N12 C34 1.357(4) .
N12 C37 1.464(4) .
N12 C38 1.466(4) .
C2 C3 1.513(5) .
C2 H2A 0.9800 .
C2 H2B 0.9800 .
C3 C4 1.507(5) .
C3 C9 1.516(5) .
C3 C8 1.522(5) .
C4 H4A 0.9800 .
C4 H4B 0.9800 .
C5 C6 1.520(5) .
C5 H5A 0.9800 .
C5 H5B 0.9800 .
C6 C11 1.511(6) .
C6 C7 1.523(5) .
C6 C10 1.544(5) .
C7 H7A 0.9800 .
C7 H7B 0.9800 .
C8 H8A 0.9700 .
C8 H8B 0.9700 .
C8 H8C 0.9700 .
C9 H9A 0.9700 .
C9 H9B 0.9700 .
C9 H9C 0.9700 .
C10 H10A 0.9700 .
C10 H10B 0.9700 .
C10 H10C 0.9700 .
C11 H11A 0.9700 .
C11 H11B 0.9700 .
C11 H11C 0.9700 .
C13 C14 1.511(4) .
C13 H13A 0.9800 .
C13 H13B 0.9800 .
C14 C20 1.515(5) .
C14 C15 1.520(5) .
C14 C19 1.534(5) .
C15 H15A 0.9800 .
C15 H15B 0.9800 .
C16 C17 1.518(5) .
C16 H16A 0.9800 .
C16 H16B 0.9800 .
C17 C18 1.517(5) .
C17 C21 1.528(5) .
C17 C22 1.539(5) .
C18 H18A 0.9800 .
C18 H18B 0.9800 .
C19 H19A 0.9700 .
C19 H19B 0.9700 .
C19 H19C 0.9700 .
C20 H20A 0.9700 .
C20 H20B 0.9700 .
C20 H20C 0.9700 .
C21 H21A 0.9700 .
C21 H21B 0.9700 .
C21 H21C 0.9700 .
C22 H22A 0.9700 .
C22 H22B 0.9700 .
C22 H22C 0.9700 .
C24 C25 1.510(5) .
C24 H24A 0.9800 .
C24 H24B 0.9800 .
C25 C26 1.508(5) .
C25 C30 1.519(5) .
C25 C31 1.530(5) .
C26 H26A 0.9800 .
C26 H26B 0.9800 .
C27 C28 1.518(5) .
C27 H27A 0.9800 .
C27 H27B 0.9800 .
C28 C33 1.513(5) .
C28 C29 1.515(5) .
C28 C32 1.533(5) .
C29 H29A 0.9800 .
C29 H29B 0.9800 .
C30 H30A 0.9700 .
C30 H30B 0.9700 .
C30 H30C 0.9700 .
C31 H31A 0.9700 .
C31 H31B 0.9700 .
C31 H31C 0.9700 .
C32 H32A 0.9700 .
C32 H32B 0.9700 .
C32 H32C 0.9700 .
C33 H33A 0.9700 .
C33 H33B 0.9700 .
C33 H33C 0.9700 .
C35 C36 1.510(5) .
C35 H35A 0.9800 .
C35 H35B 0.9800 .
C36 C37 1.503(5) .
C36 C42 1.519(6) .
C36 C41 1.533(5) .
C37 H37A 0.9800 .
C37 H37B 0.9800 .
C38 C39 1.499(5) .
C38 H38A 0.9800 .
C38 H38B 0.9800 .
C39 C40 1.503(5) .
C39 C44 1.511(6) .
C39 C43 1.545(5) .
C40 H40A 0.9800 .
C40 H40B 0.9800 .
C41 H41A 0.9700 .
C41 H41B 0.9700 .
C41 H41C 0.9700 .
C42 H42A 0.9700 .
C42 H42B 0.9700 .
C42 H42C 0.9700 .
C43 H43A 0.9700 .
C43 H43B 0.9700 .
C43 H43C 0.9700 .
C44 H44A 0.9700 .
C44 H44B 0.9700 .
C44 H44C 0.9700 .
C45 H45A 0.9800 .
C45 H45B 0.9800 .
C46 H46A 0.9800 .
C46 H46B 0.9800 .
C47 H47A 0.9800 .
C47 H47B 0.9800 .
C48 H48A 0.9800 .
C48 H48B 0.9800 .

loop_
_geom_torsion_atom_site_label_1
_geom_torsion_atom_site_label_2
_geom_torsion_atom_site_label_3
_geom_torsion_atom_site_label_4
_geom_torsion
_geom_torsion_site_symmetry_1
_geom_torsion_site_symmetry_4
N1 W1 W2 N5 96.86(11) 2 2
N1 W1 W2 N5 -83.14(11) . 2
N4 W1 W2 N5 7.66(10) 2 2
N4 W1 W2 N5 -172.34(10) . 2
N1 W1 W2 N5 -83.14(11) 2 .
N1 W1 W2 N5 96.86(11) . .
N4 W1 W2 N5 -172.34(10) 2 .
N4 W1 W2 N5 7.66(10) . .
N1 W1 W2 N2 6.49(10) 2 2
N1 W1 W2 N2 -173.51(10) . 2
N4 W1 W2 N2 -82.70(11) 2 2
N4 W1 W2 N2 97.30(11) . 2
N1 W1 W2 N2 -173.51(10) 2 .
N1 W1 W2 N2 6.49(10) . .
N4 W1 W2 N2 97.30(11) 2 .
N4 W1 W2 N2 -82.70(11) . .
N7 W3 W4 N11 -96.66(10) . .
N7 W3 W4 N11 83.34(10) 2_665 .
N10 W3 W4 N11 -6.74(11) . .
N10 W3 W4 N11 173.26(11) 2_665 .
N7 W3 W4 N11 83.34(10) . 2_665
N7 W3 W4 N11 -96.66(11) 2_665 2_665
N10 W3 W4 N11 173.26(11) . 2_665
N10 W3 W4 N11 -6.74(11) 2_665 2_665
N7 W3 W4 N8 -6.95(10) . .
N7 W3 W4 N8 173.05(10) 2_665 .
N10 W3 W4 N8 82.97(11) . .
N10 W3 W4 N8 -97.03(11) 2_665 .
N7 W3 W4 N8 173.05(10) . 2_665
N7 W3 W4 N8 -6.95(10) 2_665 2_665
N10 W3 W4 N8 -97.03(11) . 2_665
N10 W3 W4 N8 82.97(11) 2_665 2_665
N4 W1 N1 C1 -99.6(2) 2 .
N4 W1 N1 C1 81.5(2) . .
W2 W1 N1 C1 -9.1(2) . .
Cl1 W1 N1 C1 170.9(2) . .
N4 W1 N1 C2 89.4(3) 2 .
N4 W1 N1 C2 -89.6(3) . .
W2 W1 N1 C2 179.9(3) . .
Cl1 W1 N1 C2 -0.1(3) . .
N5 W2 N2 C1 85.0(3) 2 .
N5 W2 N2 C1 -97.4(3) . .
W1 W2 N2 C1 -6.2(2) . .
Cl2 W2 N2 C1 173.8(2) . .
N5 W2 N2 C7 -88.8(3) 2 .
N5 W2 N2 C7 88.8(3) . .
W1 W2 N2 C7 180.0(3) . .
Cl2 W2 N2 C7 0.0(3) . .
N1 W1 N4 C12 82.1(2) 2 .
N1 W1 N4 C12 -99.6(2) . .
W2 W1 N4 C12 -8.8(2) . .
Cl1 W1 N4 C12 171.2(2) . .
N1 W1 N4 C13 -92.9(2) 2 .
N1 W1 N4 C13 85.4(2) . .
W2 W1 N4 C13 176.2(2) . .
Cl1 W1 N4 C13 -3.8(2) . .
N2 W2 N5 C12 -100.4(2) 2 .
N2 W2 N5 C12 81.8(2) . .
W1 W2 N5 C12 -9.3(2) . .
Cl2 W2 N5 C12 170.7(2) . .
N2 W2 N5 C18 85.4(3) 2 .
N2 W2 N5 C18 -92.5(3) . .
W1 W2 N5 C18 176.4(3) . .
Cl2 W2 N5 C18 -3.6(3) . .
N10 W3 N7 C23 -83.2(2) . .
N10 W3 N7 C23 98.2(3) 2_665 .
W4 W3 N7 C23 7.5(2) . .
Cl3 W3 N7 C23 -172.5(2) . .
N10 W3 N7 C24 93.3(3) . .
N10 W3 N7 C24 -85.3(3) 2_665 .
W4 W3 N7 C24 -176.0(3) . .
Cl3 W3 N7 C24 4.0(3) . .
N11 W4 N8 C23 99.9(3) . .
N11 W4 N8 C23 -82.0(3) 2_665 .
W3 W4 N8 C23 9.0(2) . .
Cl4 W4 N8 C23 -171.0(2) . .
N11 W4 N8 C29 -87.2(3) . .
N11 W4 N8 C29 90.8(3) 2_665 .
W3 W4 N8 C29 -178.2(3) . .
Cl4 W4 N8 C29 1.8(3) . .
N7 W3 N10 C34 97.7(3) . .
N7 W3 N10 C34 -84.6(3) 2_665 .
W4 W3 N10 C34 6.5(3) . .
Cl3 W3 N10 C34 -173.5(3) . .
N7 W3 N10 C35 -87.3(3) . .
N7 W3 N10 C35 90.4(3) 2_665 .
W4 W3 N10 C35 -178.4(3) . .
Cl3 W3 N10 C35 1.6(3) . .
N8 W4 N11 C34 -81.3(3) . .
N8 W4 N11 C34 100.1(3) 2_665 .
W3 W4 N11 C34 9.4(2) . .
Cl4 W4 N11 C34 -170.6(2) . .
N8 W4 N11 C40 90.6(3) . .
N8 W4 N11 C40 -88.1(3) 2_665 .
W3 W4 N11 C40 -178.7(3) . .
Cl4 W4 N11 C40 1.3(3) . .
C7 N2 C1 N1 174.9(3) . .
W2 N2 C1 N1 0.8(4) . .
C7 N2 C1 N3 -5.4(5) . .
W2 N2 C1 N3 -179.5(3) . .
C2 N1 C1 N2 178.0(3) . .
W1 N1 C1 N2 6.4(4) . .
C2 N1 C1 N3 -1.7(5) . .
W1 N1 C1 N3 -173.3(3) . .
C4 N3 C1 N2 169.1(3) . .
C5 N3 C1 N2 -12.3(6) . .
C4 N3 C1 N1 -11.2(6) . .
C5 N3 C1 N1 167.4(4) . .
C1 N1 C2 C3 38.7(4) . .
W1 N1 C2 C3 -150.1(2) . .
N1 C2 C3 C4 -59.5(4) . .
N1 C2 C3 C9 -177.4(3) . .
N1 C2 C3 C8 61.4(4) . .
C1 N3 C4 C3 -13.8(6) . .
C5 N3 C4 C3 167.5(4) . .
C2 C3 C4 N3 46.3(4) . .
C9 C3 C4 N3 165.1(3) . .
C8 C3 C4 N3 -73.3(4) . .
C1 N3 C5 C6 -9.8(6) . .
C4 N3 C5 C6 168.9(4) . .
N3 C5 C6 C11 -76.7(5) . .
N3 C5 C6 C7 43.8(5) . .
N3 C5 C6 C10 161.3(4) . .
C1 N2 C7 C6 43.7(5) . .
W2 N2 C7 C6 -142.4(3) . .
C11 C6 C7 N2 59.7(4) . .
C5 C6 C7 N2 -61.3(5) . .
C10 C6 C7 N2 -178.5(4) . .
C15 N6 C12 N4 -10.1(5) . .
C16 N6 C12 N4 170.7(3) . .
C15 N6 C12 N5 169.9(3) . .
C16 N6 C12 N5 -9.3(5) . .
C13 N4 C12 N6 -1.0(5) . .
W1 N4 C12 N6 -176.3(2) . .
C13 N4 C12 N5 179.0(3) . .
W1 N4 C12 N5 3.7(4) . .
C18 N5 C12 N6 -0.7(5) . .
W2 N5 C12 N6 -175.2(2) . .
C18 N5 C12 N4 179.3(3) . .
W2 N5 C12 N4 4.7(4) . .
C12 N4 C13 C14 37.7(4) . .
W1 N4 C13 C14 -147.2(2) . .
N4 C13 C14 C20 60.9(4) . .
N4 C13 C14 C15 -59.5(4) . .
N4 C13 C14 C19 -176.2(3) . .
C12 N6 C15 C14 -15.9(5) . .
C16 N6 C15 C14 163.4(3) . .
C13 C14 C15 N6 47.5(4) . .
C20 C14 C15 N6 -73.2(4) . .
C19 C14 C15 N6 165.8(3) . .
C12 N6 C16 C17 -17.3(5) . .
C15 N6 C16 C17 163.3(3) . .
N6 C16 C17 C18 48.5(4) . .
N6 C16 C17 C21 -72.4(4) . .
N6 C16 C17 C22 165.9(3) . .
C12 N5 C18 C17 37.0(4) . .
W2 N5 C18 C17 -148.7(2) . .
C16 C17 C18 N5 -59.4(4) . .
C21 C17 C18 N5 61.5(4) . .
C22 C17 C18 N5 -176.2(3) . .
C26 N9 C23 N7 9.0(5) . .
C27 N9 C23 N7 -171.5(3) . .
C26 N9 C23 N8 -171.4(4) . .
C27 N9 C23 N8 8.2(5) . .
C24 N7 C23 N9 0.6(5) . .
W3 N7 C23 N9 177.3(2) . .
C24 N7 C23 N8 -179.1(3) . .
W3 N7 C23 N8 -2.3(4) . .
C29 N8 C23 N9 1.7(5) . .
W4 N8 C23 N9 174.9(2) . .
C29 N8 C23 N7 -178.6(3) . .
W4 N8 C23 N7 -5.4(4) . .
C23 N7 C24 C25 -36.4(5) . .
W3 N7 C24 C25 147.0(3) . .
N7 C24 C25 C26 58.4(4) . .
N7 C24 C25 C30 -60.3(4) . .
N7 C24 C25 C31 177.0(3) . .
C23 N9 C26 C25 17.6(6) . .
C27 N9 C26 C25 -162.0(4) . .
C24 C25 C26 N9 -48.0(5) . .
C30 C25 C26 N9 70.9(5) . .
C31 C25 C26 N9 -166.6(4) . .
C23 N9 C27 C28 17.6(5) . .
C26 N9 C27 C28 -162.8(4) . .
N9 C27 C28 C33 72.4(4) . .
N9 C27 C28 C29 -47.9(4) . .
N9 C27 C28 C32 -165.7(3) . .
C23 N8 C29 C28 -37.2(4) . .
W4 N8 C29 C28 149.9(3) . .
C33 C28 C29 N8 -61.5(4) . .
C27 C28 C29 N8 59.0(4) . .
C32 C28 C29 N8 176.0(3) . .
C35 N10 C34 N12 4.4(5) . .
W3 N10 C34 N12 179.8(3) . .
C35 N10 C34 N11 -176.2(3) . .
W3 N10 C34 N11 -0.9(4) . .
C37 N12 C34 N10 9.6(6) . .
C38 N12 C34 N10 -172.2(4) . .
C37 N12 C34 N11 -169.8(4) . .
C38 N12 C34 N11 8.5(6) . .
C40 N11 C34 N10 -178.9(3) . .
W4 N11 C34 N10 -6.6(4) . .
C40 N11 C34 N12 0.5(5) . .
W4 N11 C34 N12 172.8(3) . .
C34 N10 C35 C36 -41.1(5) . .
W3 N10 C35 C36 143.8(3) . .
N10 C35 C36 C37 60.1(4) . .
N10 C35 C36 C42 -60.4(4) . .
N10 C35 C36 C41 176.9(3) . .
C34 N12 C37 C36 13.8(6) . .
C38 N12 C37 C36 -164.6(4) . .
C35 C36 C37 N12 -45.6(5) . .
C42 C36 C37 N12 74.1(4) . .
C41 C36 C37 N12 -162.9(4) . .
C34 N12 C38 C39 18.4(6) . .
C37 N12 C38 C39 -163.2(4) . .
N12 C38 C39 C40 -49.5(5) . .
N12 C38 C39 C44 72.8(5) . .
N12 C38 C39 C43 -166.6(4) . .
C34 N11 C40 C39 -35.7(5) . .
W4 N11 C40 C39 152.3(3) . .
C38 C39 C40 N11 59.2(4) . .
C44 C39 C40 N11 -63.2(4) . .
C43 C39 C40 N11 176.0(3) . .

loop_
_platon_squeeze_void_nr
_platon_squeeze_void_average_x
_platon_squeeze_void_average_y
_platon_squeeze_void_average_z
_platon_squeeze_void_volume
_platon_squeeze_void_count_electrons
_platon_squeeze_void_content
1 0.000 0.246 0.749 780 136 ' '
2 0.500 0.246 0.247 780 136 ' '
3 0.008 0.500 0.212 7 0 ' '
4 0.008 0.500 0.712 7 0 ' '
5 0.492 0.500 0.212 6 0 ' '
6 0.492 0.500 0.712 6 0 ' '
7 0.509 0.500 0.289 7 0 ' '
8 0.509 0.500 0.789 7 0 ' '
9 0.991 0.500 0.289 7 0 ' '
10 0.991 0.500 0.789 7 0 ' '
11 0.000 0.754 0.100 780 137 ' '
12 0.500 0.754 0.598 780 137 ' '
